data_1526694
loop_
_publ_author_name
'Stergiou, A.C.'
'Gioureli, D.K.'
'Samaras, D.'
'Litsardakis, G.'

_publ_section_title
;
 Crystal structure of non-stoichiometric beta" K-Ba-Na mixed ferrite K0.30
 Na0.62 Ba0.62 Fe10.44 Mg0.29 O17
;
_journal_name_full 'Solid State Ionics'
_journal_page_first 513
_journal_page_last 517
_journal_volume 136
_journal_year 2000
_chemical_formula_sum 'Ba0.62 Fe10.44 K0.294 Mg0.29 Na0.62 O17'
_chemical_name_systematic 'K0.294 Na0.62 Ba0.62 Mg0.29 Fe10.44 O17'
_space_group_IT_number 166
_symmetry_space_group_name_Hall '-R 3 2"'
_symmetry_space_group_name_H-M 'R -3 m :H'
_cell_angle_alpha 90
_cell_angle_beta 90
_cell_angle_gamma 120
_cell_formula_units_Z 3
_cell_length_a 5.9436
_cell_length_b 5.9436
_cell_length_c 35.743
_cell_volume 1093.505
_citation_journal_id_ASTM SSIOD3
_cod_data_source_file Stergiou_SSIOD3_2000_608.cif
_cod_data_source_block Ba0.62Fe10.44K0.294Mg0.29Na0.62O17
_cod_database_code 1526694

loop_
_symmetry_equiv_pos_as_xyz
x,y,z
-y,x-y,z
-x+y,-x,z
y,x,-z
-x,-x+y,-z
x-y,-y,-z
-x,-y,-z
y,-x+y,-z
x-y,x,-z
-y,-x,z
x,x-y,z
-x+y,y,z
x+2/3,y+1/3,z+1/3
-y+2/3,x-y+1/3,z+1/3
-x+y+2/3,-x+1/3,z+1/3
y+2/3,x+1/3,-z+1/3
-x+2/3,-x+y+1/3,-z+1/3
x-y+2/3,-y+1/3,-z+1/3
-x+2/3,-y+1/3,-z+1/3
y+2/3,-x+y+1/3,-z+1/3
x-y+2/3,x+1/3,-z+1/3
-y+2/3,-x+1/3,z+1/3
x+2/3,x-y+1/3,z+1/3
-x+y+2/3,y+1/3,z+1/3
x+1/3,y+2/3,z+2/3
-y+1/3,x-y+2/3,z+2/3
-x+y+1/3,-x+2/3,z+2/3
y+1/3,x+2/3,-z+2/3
-x+1/3,-x+y+2/3,-z+2/3
x-y+1/3,-y+2/3,-z+2/3
-x+1/3,-y+2/3,-z+2/3
y+1/3,-x+y+2/3,-z+2/3
x-y+1/3,x+2/3,-z+2/3
-y+1/3,-x+2/3,z+2/3
x+1/3,x-y+2/3,z+2/3
-x+y+1/3,y+2/3,z+2/3

loop_
_atom_site_label
_atom_site_type_symbol
_atom_site_fract_x
_atom_site_fract_y
_atom_site_fract_z
_atom_site_occupancy
_atom_site_U_iso_or_equiv
Ba2 Ba+2 0.2744 0.1372 0.1667 0.044 0.0
O1 O-2 0.1562 0.3124 0.0343 1 0.0
Fe4 Fe+3 0 0 0.4499 0.9 0.0
O5 O-2 0 0 0.5 1 0.0
O3 O-2 0 0 0.0967 1 0.0
O4 O-2 0.1626 0.3252 0.2345 1 0.0
Mg1 Mg+2 0 0 0.3503 0.073 0.0
Ba1 Ba+2 0.069 0.0345 0.17 0.059 0.0
Fe2 Fe+3 0 0 0.3503 0.91 0.0
Fe3 Fe+3 0.3352 0.1676 0.0699 0.97 0.0
Fe1 Fe+3 0 0 0 1 0.0
K1 K+1 0.069 0.0345 0.17 0.028 0.0
Mg2 Mg+2 0 0 0.4499 0.072 0.0
K2 K+1 0.2744 0.1372 0.1667 0.021 0.0
O2 O-2 0 0 0.2952 1 0.0
Na1 Na+1 0.069 0.0345 0.17 0.059 0.0
Na2 Na+1 0.2744 0.1372 0.1667 0.044 0.0
